data_7226195
loop_
_publ_author_name
'Kumar, Arvind'
'Kumar, Satyanand'
'Khajuria, Yugal'
'Awasthi, Satish Kumar'

_publ_section_title
;
 A comparative study between heterogeneous stannous chloride loaded silica
 nanoparticles and a homogeneous stannous chloride catalyst in the
 synthesis of 5-substituted 1H-tetrazole
;
_journal_issue 79
_journal_name_full 'RSC Adv.'
_journal_page_first 75227
_journal_paper_doi 10.1039/C6RA14352K
_journal_volume 6
_journal_year 2016
_chemical_formula_moiety 'C7 H5 Br N4 O, O'
_chemical_formula_sum 'C7 H5 Br N4 O2'
_chemical_formula_weight 257.05
_space_group_IT_number 61
_space_group_name_Hall '-P 2ac 2ab'
_symmetry_cell_setting orthorhombic
_symmetry_space_group_name_Hall '-P 2ac 2ab'
_symmetry_space_group_name_H-M 'P b c a'
_atom_sites_solution_hydrogens geom
_atom_sites_solution_primary direct
_atom_sites_solution_secondary difmap
_audit_creation_method SHELXL-97
_audit_update_record
;
2014-04-28 deposited with the CCDC.
2016-08-02 downloaded from the CCDC.
;
_cell_angle_alpha 90.00
_cell_angle_beta 90.00
_cell_angle_gamma 90.00
_cell_formula_units_Z 8
_cell_length_a 7.169(3)
_cell_length_b 13.975(6)
_cell_length_c 18.344(9)
_cell_measurement_reflns_used 2519
_cell_measurement_temperature 298(2)
_cell_measurement_theta_max 29.330
_cell_measurement_theta_min 0.253
_cell_volume 1837.8(14)
_computing_cell_refinement 'CrysAlis PRO (Oxford diffraction 2009)'
_computing_data_collection 'CrysAlis PRO (Oxford diffraction 2009)'
_computing_data_reduction 'CrysAlis PRO'
_computing_molecular_graphics 'Mercury   (Macrae, et al. 2006)'
_computing_publication_material 'publCIF (Westrip, 2010)'
_computing_structure_refinement 'SHELXL-97 (Sheldrick, 1997)'
_computing_structure_solution 'SHELXS-97 (Sheldrick, 1997)'
_diffrn_ambient_temperature 298(2)
_diffrn_measured_fraction_theta_full 1.000
_diffrn_measured_fraction_theta_max 1.000
_diffrn_measurement_device_type 'Oxford Diffraction Xcalibur Sapphire3'
_diffrn_measurement_method \wscan
_diffrn_radiation_monochromator graphite
_diffrn_radiation_source 'fine-focus sealed tube'
_diffrn_radiation_type MoK\a
_diffrn_radiation_wavelength 0.71073
_diffrn_reflns_av_R_equivalents 0.2335
_diffrn_reflns_av_sigmaI/netI 0.1905
_diffrn_reflns_limit_h_max 9
_diffrn_reflns_limit_h_min -8
_diffrn_reflns_limit_k_max 19
_diffrn_reflns_limit_k_min -18
_diffrn_reflns_limit_l_max 25
_diffrn_reflns_limit_l_min -23
_diffrn_reflns_number 12527
_diffrn_reflns_theta_full 29.33
_diffrn_reflns_theta_max 29.33
_diffrn_reflns_theta_min 3.12
_diffrn_standards_decay_% numb
_diffrn_standards_interval_count numb
_diffrn_standards_interval_time numb
_diffrn_standards_number numb
_exptl_absorpt_coefficient_mu 4.452
_exptl_absorpt_correction_T_max 0.641
_exptl_absorpt_correction_T_min 0.357
_exptl_absorpt_correction_type multi-scan
_exptl_absorpt_process_details '(CrysAlis PRO; Oxford Diffraction, 2009)'
_exptl_crystal_colour colourless
_exptl_crystal_density_diffrn 1.858
_exptl_crystal_density_method 'not measured'
_exptl_crystal_description niddles
_exptl_crystal_F_000 1008.0
_exptl_crystal_size_max 0.30
_exptl_crystal_size_mid 0.20
_exptl_crystal_size_min 0.10
_refine_diff_density_max 0.695
_refine_diff_density_min -1.532
_refine_diff_density_rms 0.139
_refine_ls_extinction_expression Fc^*^=kFc[1+0.001xFc^2^\l^3^/sin(2\q)]^-1/4^
_refine_ls_extinction_method none
_refine_ls_goodness_of_fit_ref 0.924
_refine_ls_hydrogen_treatment constr
_refine_ls_matrix_type full
_refine_ls_number_parameters 123
_refine_ls_number_reflns 2296
_refine_ls_number_restraints 0
_refine_ls_restrained_S_all 0.924
_refine_ls_R_factor_all 0.2494
_refine_ls_R_factor_gt 0.1185
_refine_ls_shift/su_max 0.000
_refine_ls_shift/su_mean 0.000
_refine_ls_structure_factor_coef Fsqd
_refine_ls_weighting_details 'calc w=1/[\s^2^(Fo^2^)+(0.2000P)^2^+0.0000P] where P=(Fo^2^+2Fc^2^)/3'
_refine_ls_weighting_scheme calc
_refine_ls_wR_factor_gt 0.2771
_refine_ls_wR_factor_ref 0.3868
_reflns_number_gt 844
_reflns_number_total 2519
_reflns_threshold_expression >2sigma(I)
_cod_data_source_file c6ra14352k2.cif
_cod_data_source_block 9
_cod_depositor_comments
;
The following automatic conversions were performed:

'_symmetry_cell_setting' value 'Orthorhombic' changed to
'orthorhombic' according to
/usr/data/users/saulius/crontab/automatic-downloads/rss-feeds/RSC/lib/dictionaries/cif_core.dic
dictionary named 'cif_core.dic' version 2.4.2 from 2011-04-26.

Automatic conversion script
Id: cif_fix_values 4268 2015-11-12 08:31:59Z antanas 
;
_cod_database_code 7226195

loop_
_symmetry_equiv_pos_as_xyz
'x, y, z'
'-x+1/2, -y, z+1/2'
'x+1/2, -y+1/2, -z'
'-x, y+1/2, -z+1/2'
'-x, -y, -z'
'x-1/2, y, -z-1/2'
'-x-1/2, y-1/2, z'
'x, -y-1/2, z-1/2'

loop_
_atom_site_label
_atom_site_type_symbol
_atom_site_fract_x
_atom_site_fract_y
_atom_site_fract_z
_atom_site_U_iso_or_equiv
_atom_site_adp_type
_atom_site_occupancy
_atom_site_symmetry_multiplicity
_atom_site_calc_flag
_atom_site_refinement_flags
O2 O -0.0098(12) 0.3130(7) 0.4067(6) 0.060(3) Uiso 1 1 d .
C1 C -0.1964(16) 0.0683(7) 0.3706(8) 0.038(3) Uani 1 1 d .
C2 C -0.1805(16) 0.0860(8) 0.2925(6) 0.036(3) Uani 1 1 d .
C3 C -0.2305(15) 0.0140(9) 0.2443(6) 0.033(3) Uani 1 1 d .
H3 H -0.2709 -0.0450 0.2618 0.040 Uiso 1 1 calc R
C4 C -0.2196(15) 0.0306(9) 0.1699(6) 0.033(3) Uani 1 1 d .
H4 H -0.2558 -0.0171 0.1375 0.040 Uiso 1 1 calc R
C5 C -0.1566(17) 0.1160(9) 0.1437(7) 0.040(3) Uani 1 1 d .
C6 C -0.1012(18) 0.1858(8) 0.1905(7) 0.040(3) Uani 1 1 d .
C7 C -0.1106(17) 0.1698(7) 0.2658(6) 0.034(3) Uani 1 1 d .
H7 H -0.0690 0.2166 0.2978 0.040 Uiso 1 1 calc R
N1 N -0.1569(16) 0.1316(9) 0.4227(6) 0.057(3) Uani 1 1 d .
H1A H -0.1121 0.1879 0.4154 0.069 Uiso 1 1 calc R
N2 N -0.1978(16) 0.0939(8) 0.4890(6) 0.055(3) Uani 1 1 d .
N3 N -0.2535(16) 0.0083(7) 0.4755(6) 0.045(3) Uani 1 1 d .
N4 N -0.2590(13) -0.0109(7) 0.4027(5) 0.037(2) Uani 1 1 d .
O1 O -0.1435(13) 0.1370(7) 0.0708(5) 0.056(3) Uani 1 1 d .
H1 H -0.1816 0.0915 0.0469 0.084 Uiso 1 1 calc R
Br1 Br -0.00212(17) 0.30181(9) 0.15617(8) 0.0453(7) Uani 1 1 d .

loop_
_atom_site_aniso_label
_atom_site_aniso_U_11
_atom_site_aniso_U_22
_atom_site_aniso_U_33
_atom_site_aniso_U_23
_atom_site_aniso_U_13
_atom_site_aniso_U_12
C1 0.044(7) 0.007(5) 0.064(9) -0.003(6) 0.000(6) -0.007(5)
C2 0.046(7) 0.029(6) 0.032(6) 0.009(6) 0.008(5) 0.013(5)
C3 0.038(7) 0.025(6) 0.037(7) -0.010(5) -0.011(5) 0.003(5)
C4 0.035(7) 0.024(6) 0.041(7) -0.017(5) 0.001(5) 0.000(5)
C5 0.034(7) 0.048(8) 0.039(8) -0.008(6) 0.005(6) 0.002(6)
C6 0.047(8) 0.031(7) 0.040(7) 0.014(6) 0.002(6) 0.009(5)
C7 0.041(8) 0.015(5) 0.045(7) -0.003(5) -0.009(6) -0.005(5)
N1 0.058(7) 0.045(7) 0.069(8) 0.009(7) 0.004(7) -0.020(6)
N2 0.083(9) 0.054(8) 0.028(6) 0.002(6) 0.003(5) -0.010(6)
N3 0.060(7) 0.037(7) 0.039(6) 0.007(5) -0.003(5) -0.005(5)
N4 0.051(6) 0.029(5) 0.029(6) 0.003(5) 0.001(5) -0.002(5)
O1 0.080(7) 0.047(6) 0.042(5) -0.004(5) -0.001(5) -0.013(5)
Br1 0.0581(11) 0.0261(8) 0.0516(11) 0.0053(6) 0.0029(7) -0.0025(6)

loop_
_atom_type_symbol
_atom_type_description
_atom_type_scat_dispersion_real
_atom_type_scat_dispersion_imag
_atom_type_scat_source
C C 0.0033 0.0016 'International Tables Vol C Tables 4.2.6.8 and 6.1.1.4'
H H 0.0000 0.0000 'International Tables Vol C Tables 4.2.6.8 and 6.1.1.4'
N N 0.0061 0.0033 'International Tables Vol C Tables 4.2.6.8 and 6.1.1.4'
O O 0.0106 0.0060 'International Tables Vol C Tables 4.2.6.8 and 6.1.1.4'
Br Br -0.2901 2.4595 'International Tables Vol C Tables 4.2.6.8 and 6.1.1.4'

loop_
_geom_angle_atom_site_label_1
_geom_angle_atom_site_label_2
_geom_angle_atom_site_label_3
_geom_angle
N1 C1 N4 107.9(12)
N1 C1 C2 125.1(10)
N4 C1 C2 127.0(11)
C7 C2 C3 119.3(11)
C7 C2 C1 121.8(12)
C3 C2 C1 118.9(11)
C2 C3 C4 119.4(11)
C2 C3 H3 120.3
C4 C3 H3 120.3
C5 C4 C3 120.9(11)
C5 C4 H4 119.6
C3 C4 H4 119.6
O1 C5 C6 116.2(12)
O1 C5 C4 123.6(12)
C6 C5 C4 120.2(11)
C5 C6 C7 119.6(11)
C5 C6 Br1 121.3(9)
C7 C6 Br1 119.1(9)
C2 C7 C6 120.6(11)
C2 C7 H7 119.7
C6 C7 H7 119.6
C1 N1 N2 109.8(11)
C1 N1 H1A 125.1
N2 N1 H1A 125.2
N3 N2 N1 104.8(10)
N2 N3 N4 112.5(10)
C1 N4 N3 105.0(10)
C5 O1 H1 109.5

loop_
_geom_bond_atom_site_label_1
_geom_bond_atom_site_label_2
_geom_bond_distance
C1 N1 1.333(15)
C1 N4 1.331(13)
C1 C2 1.459(18)
C2 C7 1.365(15)
C2 C3 1.386(16)
C3 C4 1.387(15)
C3 H3 0.9300
C4 C5 1.363(16)
C4 H4 0.9300
C5 O1 1.372(14)
C5 C6 1.359(17)
C6 C7 1.401(16)
C6 Br1 1.878(12)
C7 H7 0.9300
N1 N2 1.357(14)
N1 H1A 0.8600
N2 N3 1.285(14)
N3 N4 1.362(13)
O1 H1 0.8200

loop_
_geom_torsion_atom_site_label_1
_geom_torsion_atom_site_label_2
_geom_torsion_atom_site_label_3
_geom_torsion_atom_site_label_4
_geom_torsion
N1 C1 C2 C7 4.2(19)
N4 C1 C2 C7 -178.8(12)
N1 C1 C2 C3 -178.6(11)
N4 C1 C2 C3 -1.5(18)
C7 C2 C3 C4 -4.0(17)
C1 C2 C3 C4 178.7(11)
C2 C3 C4 C5 1.5(17)
C3 C4 C5 O1 -179.7(11)
C3 C4 C5 C6 0.8(18)
O1 C5 C6 C7 179.9(11)
C4 C5 C6 C7 -0.5(18)
O1 C5 C6 Br1 -2.8(16)
C4 C5 C6 Br1 176.8(9)
C3 C2 C7 C6 4.4(18)
C1 C2 C7 C6 -178.4(11)
C5 C6 C7 C2 -2.1(19)
Br1 C6 C7 C2 -179.5(9)
N4 C1 N1 N2 -1.3(14)
C2 C1 N1 N2 176.3(11)
C1 N1 N2 N3 2.5(15)
N1 N2 N3 N4 -2.7(15)
N1 C1 N4 N3 -0.4(13)
C2 C1 N4 N3 -177.8(11)
N2 N3 N4 C1 2.0(14)
